data_7124187
loop_
_publ_author_name
'Kiernicki, John J.'
'Norwine, Emily E.'
'Zeller, Matthias'
'Szymczak, Nathaniel K.'

_publ_section_title
;
 Tetrahedral iron featuring an appended Lewis acid: distinct pathways for
 the reduction of hydroxylamine and hydrazine
;
_journal_name_full 'Chemical Communications'
_journal_paper_doi 10.1039/C9CC05720J
_journal_year 2019
_chemical_formula_sum 'C26.5 H42 B Br2 N3 Zn'
_chemical_formula_weight 638.63
_space_group_crystal_system monoclinic
_space_group_IT_number 14
_space_group_name_Hall '-P 2ybc'
_space_group_name_H-M_alt 'P 1 21/c 1'
_symmetry_space_group_name_Hall '-P 2ybc'
_symmetry_space_group_name_H-M 'P 1 21/c 1'
_atom_sites_solution_hydrogens geom
_atom_sites_solution_primary direct
_atom_sites_solution_secondary difmap
_audit_creation_method SHELXL-2018/3
_audit_update_record
;
2019-07-17 deposited with the CCDC.    2019-08-29 downloaded from the CCDC.
;
_cell_angle_alpha 90
_cell_angle_beta 90.7931(10)
_cell_angle_gamma 90
_cell_formula_units_Z 4
_cell_length_a 15.5446(4)
_cell_length_b 11.6473(3)
_cell_length_c 16.4931(4)
_cell_measurement_reflns_used 9961
_cell_measurement_temperature 150(2)
_cell_measurement_theta_max 79.9746
_cell_measurement_theta_min 4.6479
_cell_volume 2985.83(13)
_computing_cell_refinement 'SAINT V8.38A (Bruker, 2016)'
_computing_data_collection 'Apex3 v2017.3-0 (Bruker, 2017)'
_computing_data_reduction 'SAINT V8.38A (Bruker, 2016)'
_computing_structure_refinement
;  
SHELXL-2018/3 (Sheldrick, 2015, 2018), 
SHELXLE Rev937 (H\"ubschle et al., 2011)
;
_computing_structure_solution 'SHELXS-97 (Sheldrick, 2008)'
_diffrn_ambient_temperature 150(2)
_diffrn_measured_fraction_theta_full 0.996
_diffrn_measured_fraction_theta_max 0.972
_diffrn_measurement_device_type 'Bruker AXS D8 Quest CMOS diffractometer'
_diffrn_measurement_method 'omega and phi scans'
_diffrn_radiation_monochromator 'laterally graded multilayer (Goebel) mirror'
_diffrn_radiation_type CuK\a
_diffrn_radiation_wavelength 1.54178
_diffrn_reflns_av_R_equivalents 0.0433
_diffrn_reflns_av_unetI/netI 0.0314
_diffrn_reflns_Laue_measured_fraction_full 0.996
_diffrn_reflns_Laue_measured_fraction_max 0.972
_diffrn_reflns_limit_h_max 19
_diffrn_reflns_limit_h_min -19
_diffrn_reflns_limit_k_max 14
_diffrn_reflns_limit_k_min -14
_diffrn_reflns_limit_l_max 20
_diffrn_reflns_limit_l_min -15
_diffrn_reflns_number 31007
_diffrn_reflns_point_group_measured_fraction_full 0.996
_diffrn_reflns_point_group_measured_fraction_max 0.972
_diffrn_reflns_theta_full 67.679
_diffrn_reflns_theta_max 80.760
_diffrn_reflns_theta_min 4.648
_diffrn_source 'I-mu-S microsource X-ray tube'
_exptl_absorpt_coefficient_mu 4.402
_exptl_absorpt_correction_T_max 0.7543
_exptl_absorpt_correction_T_min 0.4944
_exptl_absorpt_correction_type multi-scan
_exptl_absorpt_process_details
;
 SADABS 2016/2: Krause, L., Herbst-Irmer, R., Sheldrick G.M. & Stalke D.,
 J. Appl. Cryst. 48 (2015) 3-10
;
_exptl_crystal_colour colourless
_exptl_crystal_density_diffrn 1.421
_exptl_crystal_description plate
_exptl_crystal_F_000 1308
_exptl_crystal_recrystallization_method 'Re-crystallisation from solvent'
_exptl_crystal_size_max 0.290
_exptl_crystal_size_mid 0.220
_exptl_crystal_size_min 0.040
_refine_diff_density_max 0.932
_refine_diff_density_min -0.563
_refine_diff_density_rms 0.086
_refine_ls_extinction_method none
_refine_ls_goodness_of_fit_ref 1.134
_refine_ls_hydrogen_treatment constr
_refine_ls_matrix_type full
_refine_ls_number_parameters 331
_refine_ls_number_reflns 6372
_refine_ls_number_restraints 61
_refine_ls_restrained_S_all 1.143
_refine_ls_R_factor_all 0.0381
_refine_ls_R_factor_gt 0.0354
_refine_ls_shift/su_max 0.001
_refine_ls_shift/su_mean 0.000
_refine_ls_structure_factor_coef Fsqd
_refine_ls_weighting_details 'w=1/[\s^2^(Fo^2^)+(0.0453P)^2^+3.2153P] where P=(Fo^2^+2Fc^2^)/3'
_refine_ls_weighting_scheme calc
_refine_ls_wR_factor_gt 0.0988
_refine_ls_wR_factor_ref 0.1008
_reflns_Friedel_coverage 0.000
_reflns_number_gt 5815
_reflns_number_total 6372
_reflns_threshold_expression 'I > 2\s(I)'
_cod_data_source_file c9cc05720j2.cif
_cod_data_source_block EN131_2_0m
_cod_original_formula_sum 'C26.50 H42 B Br2 N3 Zn'
_cod_database_code 7124187
_shelx_shelxl_version_number 2018/3
_shelx_space_group_comment
;
The symmetry employed for this shelxl refinement is uniquely defined
by the following loop, which should always be used as a source of
symmetry information in preference to the above space-group names.
They are only intended as comments.
;
_shelx_estimated_absorpt_t_min 0.362
_shelx_estimated_absorpt_t_max 0.844

loop_
_space_group_symop_operation_xyz
'x, y, z'
'-x, y+1/2, -z+1/2'
'-x, -y, -z'
'x, -y-1/2, z-1/2'

loop_
_atom_site_label
_atom_site_type_symbol
_atom_site_fract_x
_atom_site_fract_y
_atom_site_fract_z
_atom_site_U_iso_or_equiv
_atom_site_adp_type
_atom_site_occupancy
_atom_site_site_symmetry_order
_atom_site_calc_flag
_atom_site_refinement_flags_posn
_atom_site_refinement_flags_adp
_atom_site_refinement_flags_occupancy
_atom_site_disorder_assembly
_atom_site_disorder_group
Br1 Br 0.47032(2) 0.77789(2) 0.02588(2) 0.03071(9) Uani 1 1 d . . . . .
Br2 Br 0.71050(2) 0.63266(3) 0.00831(2) 0.03409(9) Uani 1 1 d . . . . .
Zn1 Zn 0.60276(2) 0.72070(3) 0.08321(2) 0.02291(10) Uani 1 1 d . . . . .
N1 N 0.58667(13) 0.63923(17) 0.19390(11) 0.0214(4) Uani 1 1 d . . . . .
N2 N 0.64426(13) 0.84893(17) 0.15985(12) 0.0212(4) Uani 1 1 d . . . . .
N3 N 0.67158(14) 0.95907(17) 0.15749(12) 0.0226(4) Uani 1 1 d . . . . .
C1 C 0.5372(2) 0.4629(2) 0.13039(16) 0.0320(6) Uani 1 1 d . . . . .
H1A H 0.491024 0.500296 0.099107 0.048 Uiso 1 1 calc R U . . .
H1B H 0.518855 0.385687 0.146121 0.048 Uiso 1 1 calc R U . . .
H1C H 0.588828 0.457603 0.097162 0.048 Uiso 1 1 calc R U . . .
C2 C 0.55685(16) 0.5319(2) 0.20472(15) 0.0236(5) Uani 1 1 d . . . . .
C3 C 0.54573(17) 0.4901(2) 0.28312(15) 0.0260(5) Uani 1 1 d . . . . .
H3 H 0.525733 0.413910 0.291079 0.031 Uiso 1 1 calc R U . . .
C4 C 0.56384(17) 0.5596(2) 0.34948(15) 0.0272(5) Uani 1 1 d . . . . .
H4 H 0.554269 0.532276 0.402873 0.033 Uiso 1 1 calc R U . . .
C5 C 0.59598(17) 0.6692(2) 0.33735(14) 0.0250(5) Uani 1 1 d . . . . .
H5 H 0.609795 0.717664 0.381977 0.030 Uiso 1 1 calc R U . . .
C6 C 0.60741(16) 0.7060(2) 0.25840(14) 0.0218(5) Uani 1 1 d . . . . .
C7 C 0.64055(16) 0.8204(2) 0.23856(14) 0.0217(4) Uani 1 1 d . . . . .
C8 C 0.66661(17) 0.9121(2) 0.28678(14) 0.0248(5) Uani 1 1 d . . . . .
H8 H 0.670318 0.913855 0.344310 0.030 Uiso 1 1 calc R U . . .
C9 C 0.68612(16) 1.0007(2) 0.23395(15) 0.0241(5) Uani 1 1 d . . . . .
C10 C 0.71676(18) 1.1211(2) 0.25414(17) 0.0294(5) Uani 1 1 d . . . . .
C11 C 0.7296(2) 1.1286(3) 0.34654(19) 0.0423(7) Uani 1 1 d . . . . .
H11A H 0.771006 1.070100 0.364365 0.063 Uiso 1 1 calc R U . . .
H11B H 0.674432 1.115563 0.373155 0.063 Uiso 1 1 calc R U . . .
H11C H 0.751399 1.204914 0.361031 0.063 Uiso 1 1 calc R U . . .
C12 C 0.6487(2) 1.2105(2) 0.2295(2) 0.0375(6) Uani 1 1 d . . . . .
H12A H 0.639440 1.208012 0.170642 0.056 Uiso 1 1 calc R U . . .
H12B H 0.668717 1.287211 0.245359 0.056 Uiso 1 1 calc R U . . .
H12C H 0.594604 1.193464 0.256798 0.056 Uiso 1 1 calc R U . . .
C13 C 0.8030(2) 1.1454(3) 0.2141(2) 0.0417(7) Uani 1 1 d . . . . .
H13A H 0.795195 1.145723 0.155006 0.063 Uiso 1 1 calc R U . . .
H13B H 0.844479 1.085721 0.229556 0.063 Uiso 1 1 calc R U . . .
H13C H 0.824528 1.220463 0.231971 0.063 Uiso 1 1 calc R U . . .
C14 C 0.68070(17) 1.0116(2) 0.07719(14) 0.0250(5) Uani 1 1 d . . . . .
H14A H 0.686411 1.095720 0.083695 0.030 Uiso 1 1 calc R U . . .
H14B H 0.627795 0.996645 0.044779 0.030 Uiso 1 1 calc R U . . .
C15 C 0.75774(17) 0.9667(2) 0.03113(15) 0.0278(5) Uani 1 1 d . . . . .
H15A H 0.749533 0.884015 0.019575 0.033 Uiso 1 1 calc R U . . .
H15B H 0.810212 0.975079 0.065322 0.033 Uiso 1 1 calc R U . . .
C16 C 0.76997(17) 1.0312(2) -0.04853(16) 0.0295(5) Uani 1 1 d . . . . .
H16A H 0.781550 1.112644 -0.035030 0.035 Uiso 1 1 calc R U . . .
H16B H 0.714517 1.028979 -0.078742 0.035 Uiso 1 1 calc R U . . .
B1 B 0.8416(2) 0.9905(3) -0.10745(19) 0.0326(6) Uani 1 1 d . . . . .
C17 C 0.9054(2) 0.8889(3) -0.0929(2) 0.0404(7) Uani 1 1 d . . . . .
H17 H 0.902365 0.862133 -0.035454 0.049 Uiso 1 1 calc R U . . .
C18 C 0.8697(3) 0.7943(3) -0.1513(3) 0.0611(10) Uani 1 1 d . . . . .
H18A H 0.907039 0.725710 -0.147205 0.073 Uiso 1 1 calc R U . . .
H18B H 0.811424 0.771887 -0.133594 0.073 Uiso 1 1 calc R U . . .
C19 C 0.8647(3) 0.8331(4) -0.2399(3) 0.0651(11) Uani 1 1 d . . . . .
H19A H 0.923764 0.842083 -0.260580 0.078 Uiso 1 1 calc R U . . .
H19B H 0.835641 0.772757 -0.272460 0.078 Uiso 1 1 calc R U . . .
C20 C 0.8164(3) 0.9456(4) -0.2510(2) 0.0571(10) Uani 1 1 d . . . . .
H20A H 0.754695 0.932581 -0.240125 0.069 Uiso 1 1 calc R U . . .
H20B H 0.821300 0.970593 -0.308102 0.069 Uiso 1 1 calc R U . . .
C21 C 0.8498(2) 1.0424(3) -0.19518(18) 0.0389(7) Uani 1 1 d . . . . .
H21 H 0.811990 1.111415 -0.200837 0.047 Uiso 1 1 calc R U . . .
C22 C 0.9444(2) 1.0756(3) -0.2129(2) 0.0468(8) Uani 1 1 d . . . . .
H22A H 0.962726 1.036038 -0.262891 0.056 Uiso 1 1 calc R U . . .
H22B H 0.947452 1.159320 -0.222904 0.056 Uiso 1 1 calc R U . . .
C23 C 1.0069(2) 1.0449(4) -0.1439(3) 0.0547(9) Uani 1 1 d . . . . .
H23A H 1.066401 1.056245 -0.162989 0.066 Uiso 1 1 calc R U . . .
H23B H 0.997675 1.098660 -0.098394 0.066 Uiso 1 1 calc R U . . .
C24 C 0.9986(2) 0.9247(4) -0.1130(2) 0.0527(9) Uani 1 1 d . . . . .
H24A H 1.034762 0.916613 -0.063410 0.063 Uiso 1 1 calc R U . . .
H24B H 1.021312 0.871297 -0.154152 0.063 Uiso 1 1 calc R U . . .
C25 C 0.8762(13) 1.1482(15) 0.5370(14) 0.166(7) Uani 0.5 1 d D U P A -1
H25A H 0.851801 1.220778 0.517312 0.249 Uiso 0.5 1 calc R U P A -1
H25B H 0.889782 1.154705 0.594986 0.249 Uiso 0.5 1 calc R U P A -1
H25C H 0.834329 1.086306 0.528302 0.249 Uiso 0.5 1 calc R U P A -1
C26 C 0.9592(15) 1.1209(17) 0.4901(17) 0.188(6) Uani 0.5 1 d D U P A -1
H26A H 1.002011 1.183394 0.496367 0.225 Uiso 0.5 1 calc R U P A -1
H26B H 0.946755 1.108858 0.431730 0.225 Uiso 0.5 1 calc R U P A -1
C27 C 0.9915(17) 1.0085(17) 0.5312(14) 0.190(6) Uani 0.5 1 d D U P A -1
H27A H 1.005154 1.025096 0.588821 0.228 Uiso 0.5 1 calc R U P A -1
H27B H 0.944017 0.951785 0.529942 0.228 Uiso 0.5 1 calc R U P A -1
C28 C 1.0633(13) 0.9589(16) 0.4962(18) 0.192(6) Uani 0.5 1 d D U P A -1
H28A H 1.115707 1.000793 0.513872 0.230 Uiso 0.5 1 calc R U P A -1
H28B H 1.058450 0.964620 0.436409 0.230 Uiso 0.5 1 calc R U P A -1
C29 C 1.0710(14) 0.8274(15) 0.5221(17) 0.179(7) Uani 0.5 1 d D U P A -1
H29A H 1.066322 0.778706 0.473787 0.269 Uiso 0.5 1 calc R U P A -1
H29B H 1.024661 0.808302 0.559479 0.269 Uiso 0.5 1 calc R U P A -1
H29C H 1.126757 0.814309 0.549000 0.269 Uiso 0.5 1 calc R U P A -1

loop_
_atom_site_aniso_label
_atom_site_aniso_U_11
_atom_site_aniso_U_22
_atom_site_aniso_U_33
_atom_site_aniso_U_23
_atom_site_aniso_U_13
_atom_site_aniso_U_12
Br1 0.03545(16) 0.03243(16) 0.02415(15) -0.00031(10) -0.00367(11) 0.00486(10)
Br2 0.04360(17) 0.03654(17) 0.02232(15) -0.00329(10) 0.00734(11) 0.00961(12)
Zn1 0.03288(19) 0.02166(17) 0.01423(16) -0.00091(11) 0.00128(12) 0.00155(12)
N1 0.0284(10) 0.0195(9) 0.0161(9) 0.0007(7) 0.0021(7) 0.0027(8)
N2 0.0289(10) 0.0187(9) 0.0161(9) -0.0007(7) 0.0009(7) -0.0001(8)
N3 0.0284(10) 0.0193(9) 0.0201(9) 0.0004(7) 0.0028(8) 0.0000(8)
C1 0.0445(15) 0.0260(12) 0.0256(12) -0.0047(10) 0.0047(11) -0.0051(11)
C2 0.0272(12) 0.0207(11) 0.0230(11) 0.0001(9) 0.0026(9) 0.0016(9)
C3 0.0306(12) 0.0220(11) 0.0255(12) 0.0017(9) 0.0016(9) -0.0006(9)
C4 0.0342(13) 0.0293(13) 0.0183(11) 0.0051(9) 0.0035(9) 0.0008(10)
C5 0.0342(13) 0.0251(12) 0.0158(11) -0.0009(9) 0.0010(9) 0.0011(10)
C6 0.0284(12) 0.0200(11) 0.0169(10) -0.0004(8) 0.0011(9) 0.0019(9)
C7 0.0278(12) 0.0205(11) 0.0168(10) 0.0001(8) 0.0011(8) 0.0005(9)
C8 0.0326(12) 0.0241(12) 0.0178(11) -0.0011(9) 0.0026(9) -0.0014(10)
C9 0.0269(11) 0.0225(11) 0.0228(11) -0.0024(9) -0.0001(9) 0.0017(9)
C10 0.0331(13) 0.0236(12) 0.0315(13) -0.0049(10) 0.0044(10) -0.0039(10)
C11 0.059(2) 0.0341(15) 0.0334(15) -0.0096(12) -0.0012(14) -0.0125(14)
C12 0.0441(16) 0.0228(13) 0.0457(17) -0.0036(11) 0.0033(13) 0.0014(11)
C13 0.0373(16) 0.0372(16) 0.0510(18) -0.0144(13) 0.0136(13) -0.0102(12)
C14 0.0301(12) 0.0247(12) 0.0204(11) 0.0062(9) 0.0035(9) 0.0006(9)
C15 0.0331(13) 0.0276(12) 0.0228(12) 0.0041(9) 0.0049(10) 0.0023(10)
C16 0.0274(12) 0.0346(14) 0.0265(12) 0.0067(10) 0.0037(10) 0.0004(10)
B1 0.0317(15) 0.0380(17) 0.0281(15) 0.0055(12) 0.0042(12) 0.0011(13)
C17 0.0366(15) 0.0430(17) 0.0421(16) 0.0130(13) 0.0135(12) 0.0097(13)
C18 0.065(3) 0.0423(19) 0.077(3) 0.0025(18) 0.021(2) -0.0021(17)
C19 0.072(3) 0.064(3) 0.060(2) -0.019(2) 0.020(2) -0.020(2)
C20 0.0465(19) 0.088(3) 0.0371(17) 0.0001(18) 0.0000(14) -0.018(2)
C21 0.0353(15) 0.0500(18) 0.0315(14) 0.0129(13) 0.0091(11) 0.0056(13)
C22 0.0475(18) 0.055(2) 0.0384(17) 0.0116(14) 0.0042(14) -0.0138(16)
C23 0.0365(17) 0.058(2) 0.070(2) 0.0130(19) 0.0024(16) -0.0016(15)
C24 0.0350(16) 0.074(3) 0.0496(19) 0.0165(18) 0.0054(14) 0.0082(16)
C25 0.195(14) 0.090(9) 0.211(14) -0.032(10) -0.071(12) -0.016(10)
C26 0.200(13) 0.121(10) 0.240(13) -0.030(10) -0.068(11) -0.023(9)
C27 0.192(12) 0.132(10) 0.245(13) -0.025(10) -0.059(11) -0.017(9)
C28 0.173(12) 0.142(10) 0.259(13) -0.013(11) -0.079(10) -0.036(10)
C29 0.156(13) 0.124(12) 0.255(15) -0.017(12) -0.104(11) -0.027(10)

loop_
_atom_type_symbol
_atom_type_description
_atom_type_scat_dispersion_real
_atom_type_scat_dispersion_imag
_atom_type_scat_source
C C 0.0181 0.0091 'International Tables Vol C Tables 4.2.6.8 and 6.1.1.4'
H H 0.0000 0.0000 'International Tables Vol C Tables 4.2.6.8 and 6.1.1.4'
B B 0.0090 0.0039 'International Tables Vol C Tables 4.2.6.8 and 6.1.1.4'
N N 0.0311 0.0180 'International Tables Vol C Tables 4.2.6.8 and 6.1.1.4'
Zn Zn -1.5491 0.6778 'International Tables Vol C Tables 4.2.6.8 and 6.1.1.4'
Br Br -0.6763 1.2805 'International Tables Vol C Tables 4.2.6.8 and 6.1.1.4'

loop_
_geom_angle_atom_site_label_1
_geom_angle_atom_site_label_2
_geom_angle_atom_site_label_3
_geom_angle
N2 Zn1 N1 80.32(8)
N2 Zn1 Br2 115.08(6)
N1 Zn1 Br2 111.16(6)
N2 Zn1 Br1 107.90(6)
N1 Zn1 Br1 111.58(6)
Br2 Zn1 Br1 122.889(16)
C2 N1 C6 120.5(2)
C2 N1 Zn1 125.95(16)
C6 N1 Zn1 113.48(16)
C7 N2 N3 106.30(19)
C7 N2 Zn1 113.44(16)
N3 N2 Zn1 140.17(15)
N2 N3 C9 111.00(19)
N2 N3 C14 117.10(19)
C9 N3 C14 131.9(2)
C2 C1 H1A 109.5
C2 C1 H1B 109.5
H1A C1 H1B 109.5
C2 C1 H1C 109.5
H1A C1 H1C 109.5
H1B C1 H1C 109.5
N1 C2 C3 119.6(2)
N1 C2 C1 117.2(2)
C3 C2 C1 123.1(2)
C4 C3 C2 120.1(2)
C4 C3 H3 120.0
C2 C3 H3 120.0
C5 C4 C3 119.5(2)
C5 C4 H4 120.2
C3 C4 H4 120.2
C6 C5 C4 118.2(2)
C6 C5 H5 120.9
C4 C5 H5 120.9
N1 C6 C5 121.9(2)
N1 C6 C7 115.3(2)
C5 C6 C7 122.8(2)
N2 C7 C8 110.3(2)
N2 C7 C6 117.4(2)
C8 C7 C6 132.2(2)
C9 C8 C7 106.1(2)
C9 C8 H8 126.9
C7 C8 H8 126.9
N3 C9 C8 106.3(2)
N3 C9 C10 125.3(2)
C8 C9 C10 128.4(2)
C9 C10 C13 110.6(2)
C9 C10 C12 110.9(2)
C13 C10 C12 111.4(3)
C9 C10 C11 107.9(2)
C13 C10 C11 108.4(3)
C12 C10 C11 107.6(2)
C10 C11 H11A 109.5
C10 C11 H11B 109.5
H11A C11 H11B 109.5
C10 C11 H11C 109.5
H11A C11 H11C 109.5
H11B C11 H11C 109.5
C10 C12 H12A 109.5
C10 C12 H12B 109.5
H12A C12 H12B 109.5
C10 C12 H12C 109.5
H12A C12 H12C 109.5
H12B C12 H12C 109.5
C10 C13 H13A 109.5
C10 C13 H13B 109.5
H13A C13 H13B 109.5
C10 C13 H13C 109.5
H13A C13 H13C 109.5
H13B C13 H13C 109.5
N3 C14 C15 113.3(2)
N3 C14 H14A 108.9
C15 C14 H14A 108.9
N3 C14 H14B 108.9
C15 C14 H14B 108.9
H14A C14 H14B 107.7
C14 C15 C16 111.7(2)
C14 C15 H15A 109.3
C16 C15 H15A 109.3
C14 C15 H15B 109.3
C16 C15 H15B 109.3
H15A C15 H15B 107.9
C15 C16 B1 118.9(2)
C15 C16 H16A 107.6
B1 C16 H16A 107.6
C15 C16 H16B 107.6
B1 C16 H16B 107.6
H16A C16 H16B 107.0
C17 B1 C16 126.3(2)
C17 B1 C21 111.9(3)
C16 B1 C21 121.5(3)
C24 C17 C18 112.7(3)
C24 C17 B1 111.0(3)
C18 C17 B1 102.7(3)
C24 C17 H17 110.1
C18 C17 H17 110.1
B1 C17 H17 110.1
C19 C18 C17 113.2(3)
C19 C18 H18A 108.9
C17 C18 H18A 108.9
C19 C18 H18B 108.9
C17 C18 H18B 108.9
H18A C18 H18B 107.8
C20 C19 C18 112.8(3)
C20 C19 H19A 109.0
C18 C19 H19A 109.0
C20 C19 H19B 109.0
C18 C19 H19B 109.0
H19A C19 H19B 107.8
C19 C20 C21 113.4(3)
C19 C20 H20A 108.9
C21 C20 H20A 108.9
C19 C20 H20B 108.9
C21 C20 H20B 108.9
H20A C20 H20B 107.7
C20 C21 C22 112.5(3)
C20 C21 B1 103.7(3)
C22 C21 B1 111.0(3)
C20 C21 H21 109.8
C22 C21 H21 109.8
B1 C21 H21 109.8
C23 C22 C21 113.3(3)
C23 C22 H22A 108.9
C21 C22 H22A 108.9
C23 C22 H22B 108.9
C21 C22 H22B 108.9
H22A C22 H22B 107.7
C24 C23 C22 114.6(3)
C24 C23 H23A 108.6
C22 C23 H23A 108.6
C24 C23 H23B 108.6
C22 C23 H23B 108.6
H23A C23 H23B 107.6
C23 C24 C17 114.2(3)
C23 C24 H24A 108.7
C17 C24 H24A 108.7
C23 C24 H24B 108.7
C17 C24 H24B 108.7
H24A C24 H24B 107.6
C26 C25 H25A 109.5
C26 C25 H25B 109.5
H25A C25 H25B 109.5
C26 C25 H25C 109.5
H25A C25 H25C 109.5
H25B C25 H25C 109.5
C25 C26 C27 102.8(15)
C25 C26 H26A 111.2
C27 C26 H26A 111.2
C25 C26 H26B 111.2
C27 C26 H26B 111.2
H26A C26 H26B 109.1
C28 C27 C26 115.1(16)
C28 C27 H27A 108.5
C26 C27 H27A 108.5
C28 C27 H27B 108.5
C26 C27 H27B 108.5
H27A C27 H27B 107.5
C27 C28 C29 110.2(17)
C27 C28 H28A 109.6
C29 C28 H28A 109.6
C27 C28 H28B 109.6
C29 C28 H28B 109.6
H28A C28 H28B 108.1
C28 C29 H29A 109.5
C28 C29 H29B 109.5
H29A C29 H29B 109.5
C28 C29 H29C 109.5
H29A C29 H29C 109.5
H29B C29 H29C 109.5

loop_
_geom_bond_atom_site_label_1
_geom_bond_atom_site_label_2
_geom_bond_distance
Br1 Zn1 2.3500(4)
Br2 Zn1 2.3323(4)
Zn1 N2 2.055(2)
Zn1 N1 2.0758(19)
N1 C2 1.346(3)
N1 C6 1.353(3)
N2 C7 1.342(3)
N2 N3 1.352(3)
N3 C9 1.367(3)
N3 C14 1.467(3)
C1 C2 1.494(3)
C1 H1A 0.9800
C1 H1B 0.9800
C1 H1C 0.9800
C2 C3 1.395(3)
C3 C4 1.387(4)
C3 H3 0.9500
C4 C5 1.386(4)
C4 H4 0.9500
C5 C6 1.385(3)
C5 H5 0.9500
C6 C7 1.467(3)
C7 C8 1.389(3)
C8 C9 1.387(3)
C8 H8 0.9500
C9 C10 1.515(3)
C10 C13 1.529(4)
C10 C12 1.535(4)
C10 C11 1.537(4)
C11 H11A 0.9800
C11 H11B 0.9800
C11 H11C 0.9800
C12 H12A 0.9800
C12 H12B 0.9800
C12 H12C 0.9800
C13 H13A 0.9800
C13 H13B 0.9800
C13 H13C 0.9800
C14 C15 1.519(3)
C14 H14A 0.9900
C14 H14B 0.9900
C15 C16 1.528(3)
C15 H15A 0.9900
C15 H15B 0.9900
C16 B1 1.562(4)
C16 H16A 0.9900
C16 H16B 0.9900
B1 C17 1.560(4)
B1 C21 1.575(4)
C17 C24 1.547(5)
C17 C18 1.560(6)
C17 H17 1.0000
C18 C19 1.530(6)
C18 H18A 0.9900
C18 H18B 0.9900
C19 C20 1.520(7)
C19 H19A 0.9900
C19 H19B 0.9900
C20 C21 1.541(5)
C20 H20A 0.9900
C20 H20B 0.9900
C21 C22 1.552(4)
C21 H21 1.0000
C22 C23 1.528(5)
C22 H22A 0.9900
C22 H22B 0.9900
C23 C24 1.496(6)
C23 H23A 0.9900
C23 H23B 0.9900
C24 H24A 0.9900
C24 H24B 0.9900
C25 C26 1.546(18)
C25 H25A 0.9800
C25 H25B 0.9800
C25 H25C 0.9800
C26 C27 1.555(17)
C26 H26A 0.9900
C26 H26B 0.9900
C27 C28 1.389(17)
C27 H27A 0.9900
C27 H27B 0.9900
C28 C29 1.595(17)
C28 H28A 0.9900
C28 H28B 0.9900
C29 H29A 0.9800
C29 H29B 0.9800
C29 H29C 0.9800

loop_
_geom_torsion_atom_site_label_1
_geom_torsion_atom_site_label_2
_geom_torsion_atom_site_label_3
_geom_torsion_atom_site_label_4
_geom_torsion
C7 N2 N3 C9 0.6(3)
Zn1 N2 N3 C9 176.6(2)
C7 N2 N3 C14 -179.7(2)
Zn1 N2 N3 C14 -3.7(4)
C6 N1 C2 C3 1.2(4)
Zn1 N1 C2 C3 -177.09(18)
C6 N1 C2 C1 -178.7(2)
Zn1 N1 C2 C1 2.9(3)
N1 C2 C3 C4 1.2(4)
C1 C2 C3 C4 -178.9(3)
C2 C3 C4 C5 -2.4(4)
C3 C4 C5 C6 1.1(4)
C2 N1 C6 C5 -2.5(4)
Zn1 N1 C6 C5 176.02(19)
C2 N1 C6 C7 179.0(2)
Zn1 N1 C6 C7 -2.5(3)
C4 C5 C6 N1 1.3(4)
C4 C5 C6 C7 179.7(2)
N3 N2 C7 C8 -0.7(3)
Zn1 N2 C7 C8 -177.93(17)
N3 N2 C7 C6 176.4(2)
Zn1 N2 C7 C6 -0.8(3)
N1 C6 C7 N2 2.2(3)
C5 C6 C7 N2 -176.3(2)
N1 C6 C7 C8 178.6(3)
C5 C6 C7 C8 0.1(4)
N2 C7 C8 C9 0.6(3)
C6 C7 C8 C9 -176.0(3)
N2 N3 C9 C8 -0.2(3)
C14 N3 C9 C8 -179.9(2)
N2 N3 C9 C10 -179.7(2)
C14 N3 C9 C10 0.6(4)
C7 C8 C9 N3 -0.3(3)
C7 C8 C9 C10 179.2(2)
N3 C9 C10 C13 -58.3(4)
C8 C9 C10 C13 122.3(3)
N3 C9 C10 C12 65.7(3)
C8 C9 C10 C12 -113.7(3)
N3 C9 C10 C11 -176.7(3)
C8 C9 C10 C11 3.9(4)
N2 N3 C14 C15 -72.8(3)
C9 N3 C14 C15 106.8(3)
N3 C14 C15 C16 -174.6(2)
C14 C15 C16 B1 -175.1(2)
C15 C16 B1 C17 -1.1(5)
C15 C16 B1 C21 171.9(3)
C16 B1 C17 C24 -133.3(3)
C21 B1 C17 C24 53.1(4)
C16 B1 C17 C18 106.0(3)
C21 B1 C17 C18 -67.6(3)
C24 C17 C18 C19 -61.9(4)
B1 C17 C18 C19 57.6(4)
C17 C18 C19 C20 -52.5(5)
C18 C19 C20 C21 52.0(4)
C19 C20 C21 C22 63.3(4)
C19 C20 C21 B1 -56.7(4)
C17 B1 C21 C20 67.7(3)
C16 B1 C21 C20 -106.3(3)
C17 B1 C21 C22 -53.4(4)
C16 B1 C21 C22 132.7(3)
C20 C21 C22 C23 -112.7(4)
B1 C21 C22 C23 3.0(4)
C21 C22 C23 C24 48.9(5)
C22 C23 C24 C17 -49.7(5)
C18 C17 C24 C23 112.6(4)
B1 C17 C24 C23 -2.0(5)
C25 C26 C27 C28 175(2)
C26 C27 C28 C29 -161(2)
